data_4072533
loop_
_publ_author_name
'Cipot, Judy'
'McDonald, Robert'
'Ferguson, Michael J.'
'Schatte, Gabriele'
'Stradiotto, Mark'

_publ_section_title
;
 Cationic and Formally Zwitterionic Rhodium(I) and Iridium(I) Derivatives
 of a P,N-Substituted Indene:&#x00A0; A Comparative Synthetic, Structural,
 and Catalytic Investigation
;
_journal_issue 3
_journal_name_full Organometallics
_journal_page_first 594
_journal_paper_doi 10.1021/om060758c
_journal_volume 26
_journal_year 2007
_chemical_formula_moiety 'C18 H26 Cl N O P Rh'
_chemical_formula_sum 'C18 H26 Cl N O P Rh'
_chemical_formula_weight 441.73
_chemical_name_systematic
; 
 ? 
;
_space_group_IT_number 4
_symmetry_cell_setting monoclinic
_symmetry_space_group_name_Hall 'P 2yb'
_symmetry_space_group_name_H-M 'P 1 21 1'
_atom_sites_solution_hydrogens geom
_atom_sites_solution_primary direct
_atom_sites_solution_secondary difmap
_audit_creation_method 'manual editing of SHELXL template'
_cell_angle_alpha 90.00
_cell_angle_beta 102.118(3)
_cell_angle_gamma 90.00
_cell_formula_units_Z 2
_cell_length_a 9.4380(4)
_cell_length_b 10.7550(7)
_cell_length_c 9.7100(6)
_cell_measurement_reflns_used 2256
_cell_measurement_temperature 173(2)
_cell_measurement_theta_max 27.48
_cell_measurement_theta_min 1.00
_cell_volume 963.66(10)
_computing_cell_refinement 'HKL DENZO and SCALEPACK, Bruker AXS/Nonius'
_computing_data_collection 'COLLECT, Bruker AXS/Nonius'
_computing_data_reduction 'HKL DENZO and SCALEPACK, Bruker AXS/Nonius'
_computing_molecular_graphics ' Cameron (WinGX v1.70-01), Ortep (SHELXTL-NT v6.14, Bruker AXS)'
_computing_publication_material 'WinGX v1.70.01 (L. J. Farrugia)'
_computing_structure_refinement 'SHELXL-97 (Sheldrick, 1997)'
_computing_structure_solution ' SIR-97 (A. Altomare, G. Cascarano, C. Giacovazzo et al., 1999)'
_diffrn_ambient_temperature 173(2)
_diffrn_measured_fraction_theta_full 0.997
_diffrn_measured_fraction_theta_max 0.997
_diffrn_measurement_device '95mm CCD camera on \k-goniostat'
_diffrn_measurement_device_type 'KappaCCD (BruKer AXS-Nonius, FR540C)'
_diffrn_measurement_method 'CCD rotation images, thick slices'
_diffrn_radiation_monochromator 'horizonally mounted graphite crystal'
_diffrn_radiation_source 'Nonius FR590D, fine-focus sealed tube'
_diffrn_radiation_type MoK\a
_diffrn_radiation_wavelength 0.71073
_diffrn_reflns_av_R_equivalents 0.0000
_diffrn_reflns_av_sigmaI/netI 0.0526
_diffrn_reflns_limit_h_max 12
_diffrn_reflns_limit_h_min -12
_diffrn_reflns_limit_k_max 13
_diffrn_reflns_limit_k_min -13
_diffrn_reflns_limit_l_max 12
_diffrn_reflns_limit_l_min -12
_diffrn_reflns_number 4198
_diffrn_reflns_theta_full 27.47
_diffrn_reflns_theta_max 27.47
_diffrn_reflns_theta_min 2.86
_diffrn_standards_decay_% 'no decay'
_exptl_absorpt_coefficient_mu 1.111
_exptl_absorpt_correction_T_max 0.9465
_exptl_absorpt_correction_T_min 0.9164
_exptl_absorpt_correction_type multi-scan
_exptl_absorpt_process_details 'HKL Scalepack (Otwinowski & Minor 1997)'
_exptl_crystal_colour yellow
_exptl_crystal_density_diffrn 1.522
_exptl_crystal_density_method 'not measured'
_exptl_crystal_description plate
_exptl_crystal_F_000 452
_exptl_crystal_size_max 0.08
_exptl_crystal_size_mid 0.08
_exptl_crystal_size_min 0.05
_refine_diff_density_max 0.591
_refine_diff_density_min -0.633
_refine_diff_density_rms 0.099
_refine_ls_abs_structure_details 'Flack H D (1983), Acta Cryst. A39, 876-881; 1877 Friedel pairs'
_refine_ls_abs_structure_Flack -0.01(4)
_refine_ls_extinction_method none
_refine_ls_goodness_of_fit_ref 1.078
_refine_ls_hydrogen_treatment constr
_refine_ls_matrix_type full
_refine_ls_number_parameters 214
_refine_ls_number_reflns 4198
_refine_ls_number_restraints 1
_refine_ls_restrained_S_all 1.078
_refine_ls_R_factor_all 0.0491
_refine_ls_R_factor_gt 0.0398
_refine_ls_shift/su_max 0.003
_refine_ls_shift/su_mean 0.000
_refine_ls_structure_factor_coef Fsqd
_refine_ls_weighting_details 'calc w=1/[\s^2^(Fo^2^)+(0.0154P)^2^+1.9203P] where P=(Fo^2^+2Fc^2^)/3'
_refine_ls_weighting_scheme calc
_refine_ls_wR_factor_gt 0.0795
_refine_ls_wR_factor_ref 0.0849
_reflns_number_gt 3818
_reflns_number_total 4198
_reflns_threshold_expression >2sigma(I)
_cod_data_source_file om060758csi20060821_033348.cif
_cod_data_source_block PNRhCoCl
_cod_original_sg_symbol_H-M 'P 21'
_cod_database_code 4072533

loop_
_symmetry_equiv_pos_as_xyz
'x, y, z'
'-x, y+1/2, -z'

loop_
_atom_site_label
_atom_site_type_symbol
_atom_site_fract_x
_atom_site_fract_y
_atom_site_fract_z
_atom_site_U_iso_or_equiv
_atom_site_adp_type
_atom_site_occupancy
_atom_site_symmetry_multiplicity
_atom_site_calc_flag
_atom_site_refinement_flags
Rh1 Rh 0.67121(3) 0.03600(5) 0.28215(3) 0.02259(9) Uani 1 1 d .
Cl1 Cl 0.71437(13) -0.17572(12) 0.35620(14) 0.0338(3) Uani 1 1 d .
P1 P 0.64736(12) 0.23775(11) 0.23543(13) 0.0208(2) Uani 1 1 d .
O31 O 0.3532(4) 0.0136(5) 0.2382(5) 0.0508(13) Uani 1 1 d .
N1 N 0.9052(4) 0.0690(3) 0.3040(4) 0.0229(9) Uani 1 1 d .
C1 C 1.0861(5) 0.2507(5) 0.2848(5) 0.0273(10) Uani 1 1 d .
H1A H 1.1460 0.2447 0.3814 0.033 Uiso 1 1 calc R
H1B H 1.1363 0.2082 0.2183 0.033 Uiso 1 1 calc R
C2 C 0.9359(5) 0.1981(4) 0.2769(5) 0.0209(9) Uani 1 1 d .
C3 C 0.8326(4) 0.2854(5) 0.2429(5) 0.0222(10) Uani 1 1 d .
C3A C 0.9011(5) 0.4036(5) 0.2171(5) 0.0239(10) Uani 1 1 d .
C4 C 0.8456(5) 0.5208(6) 0.1765(5) 0.0305(12) Uani 1 1 d .
H4 H 0.7439 0.5347 0.1571 0.037 Uiso 1 1 calc .
C5 C 0.9391(6) 0.6170(5) 0.1645(6) 0.0348(12) Uani 1 1 d .
H5 H 0.9011 0.6969 0.1355 0.042 Uiso 1 1 calc .
C6 C 1.0880(6) 0.5983(6) 0.1944(6) 0.0345(13) Uani 1 1 d .
H6 H 1.1511 0.6657 0.1875 0.041 Uiso 1 1 calc .
C7 C 1.1442(6) 0.4833(6) 0.2336(7) 0.0342(13) Uani 1 1 d .
H7 H 1.2462 0.4713 0.2547 0.041 Uiso 1 1 calc .
C7A C 1.0521(5) 0.3838(5) 0.2427(5) 0.0277(11) Uani 1 1 d .
C21 C 0.5489(5) 0.2950(5) 0.0640(5) 0.0246(10) Uani 1 1 d .
H21 H 0.5684 0.3861 0.0587 0.030 Uiso 1 1 calc R
C22 C 0.3847(5) 0.2766(6) 0.0430(6) 0.0356(13) Uani 1 1 d .
H22A H 0.3363 0.3155 -0.0456 0.043 Uiso 1 1 calc R
H22B H 0.3502 0.3150 0.1215 0.043 Uiso 1 1 calc R
H22C H 0.3626 0.1875 0.0399 0.043 Uiso 1 1 calc R
C23 C 0.6069(7) 0.2299(7) -0.0530(6) 0.0453(16) Uani 1 1 d .
H23A H 0.6009 0.1396 -0.0418 0.054 Uiso 1 1 calc R
H23B H 0.7081 0.2540 -0.0472 0.054 Uiso 1 1 calc R
H23C H 0.5488 0.2544 -0.1448 0.054 Uiso 1 1 calc R
C24 C 0.5780(5) 0.3217(5) 0.3728(5) 0.0281(11) Uani 1 1 d .
H24 H 0.4764 0.2921 0.3661 0.034 Uiso 1 1 calc R
C25 C 0.5697(6) 0.4636(5) 0.3597(6) 0.0316(11) Uani 1 1 d .
H25A H 0.5164 0.4969 0.4279 0.038 Uiso 1 1 calc R
H25B H 0.5194 0.4863 0.2642 0.038 Uiso 1 1 calc R
H25C H 0.6679 0.4983 0.3786 0.038 Uiso 1 1 calc R
C26 C 0.6626(6) 0.2816(5) 0.5178(5) 0.0358(12) Uani 1 1 d .
H26A H 0.7623 0.3125 0.5319 0.043 Uiso 1 1 calc R
H26B H 0.6635 0.1907 0.5239 0.043 Uiso 1 1 calc R
H26C H 0.6161 0.3160 0.5907 0.043 Uiso 1 1 calc R
C27 C 0.9546(6) -0.0121(6) 0.1974(7) 0.0400(14) Uani 1 1 d .
H27A H 0.9008 0.0096 0.1027 0.048 Uiso 1 1 calc R
H27B H 0.9369 -0.0995 0.2169 0.048 Uiso 1 1 calc R
H27C H 1.0585 0.0006 0.2029 0.048 Uiso 1 1 calc R
C28 C 0.9894(5) 0.0328(9) 0.4470(5) 0.0391(11) Uani 1 1 d .
H28A H 1.0934 0.0403 0.4494 0.047 Uiso 1 1 calc R
H28B H 0.9667 -0.0534 0.4670 0.047 Uiso 1 1 calc R
H28C H 0.9632 0.0878 0.5182 0.047 Uiso 1 1 calc R
C31 C 0.4784(5) 0.0221(7) 0.2560(5) 0.0328(13) Uani 1 1 d .

loop_
_atom_site_aniso_label
_atom_site_aniso_U_11
_atom_site_aniso_U_22
_atom_site_aniso_U_33
_atom_site_aniso_U_23
_atom_site_aniso_U_13
_atom_site_aniso_U_12
Rh1 0.02094(14) 0.02190(16) 0.02396(15) 0.0003(2) 0.00248(11) -0.00021(19)
Cl1 0.0370(6) 0.0251(7) 0.0366(7) 0.0056(5) 0.0015(5) 0.0005(5)
P1 0.0178(5) 0.0213(6) 0.0229(6) -0.0015(5) 0.0032(4) 0.0009(5)
O31 0.0232(17) 0.046(4) 0.082(3) 0.022(2) 0.0083(17) -0.0036(18)
N1 0.0207(17) 0.023(3) 0.0237(18) -0.0002(15) 0.0030(14) 0.0030(14)
C1 0.017(2) 0.028(3) 0.036(3) -0.004(2) 0.0037(19) -0.0011(19)
C2 0.017(2) 0.024(2) 0.022(2) -0.0006(19) 0.0023(17) -0.0026(17)
C3 0.018(2) 0.024(2) 0.024(2) -0.0045(19) 0.0024(18) -0.0020(17)
C3A 0.019(2) 0.024(3) 0.029(3) -0.002(2) 0.0053(19) -0.0010(18)
C4 0.027(2) 0.023(3) 0.041(3) 0.000(3) 0.0080(18) -0.001(2)
C5 0.038(3) 0.024(3) 0.045(3) 0.006(2) 0.013(2) 0.003(2)
C6 0.033(3) 0.029(3) 0.043(4) -0.002(3) 0.013(3) -0.008(2)
C7 0.021(2) 0.040(3) 0.045(3) -0.010(3) 0.013(2) -0.008(2)
C7A 0.021(2) 0.033(3) 0.031(3) -0.004(2) 0.0083(19) -0.0043(19)
C21 0.020(2) 0.027(3) 0.026(2) 0.000(2) 0.0025(18) -0.0014(18)
C22 0.024(2) 0.046(4) 0.035(3) 0.005(3) 0.000(2) -0.002(2)
C23 0.050(3) 0.063(5) 0.021(3) 0.001(3) 0.005(2) 0.018(3)
C24 0.021(2) 0.033(3) 0.030(3) -0.002(2) 0.0050(19) 0.000(2)
C25 0.032(3) 0.028(3) 0.035(3) -0.003(2) 0.005(2) 0.007(2)
C26 0.053(3) 0.028(3) 0.026(3) -0.003(2) 0.009(2) 0.006(2)
C27 0.034(3) 0.035(3) 0.054(4) -0.014(3) 0.016(3) 0.003(2)
C28 0.028(2) 0.047(3) 0.037(2) 0.014(4) -0.0058(18) 0.006(4)
C31 0.030(2) 0.032(4) 0.036(2) 0.012(3) 0.0052(18) -0.001(3)

loop_
_atom_type_symbol
_atom_type_description
_atom_type_scat_dispersion_real
_atom_type_scat_dispersion_imag
_atom_type_scat_source
C C 0.0033 0.0016 'International Tables Vol C Tables 4.2.6.8 and 6.1.1.4'
H H 0.0000 0.0000 'International Tables Vol C Tables 4.2.6.8 and 6.1.1.4'
Cl Cl 0.1484 0.1585 'International Tables Vol C Tables 4.2.6.8 and 6.1.1.4'
N N 0.0061 0.0033 'International Tables Vol C Tables 4.2.6.8 and 6.1.1.4'
O O 0.0106 0.0060 'International Tables Vol C Tables 4.2.6.8 and 6.1.1.4'
P P 0.1023 0.0942 'International Tables Vol C Tables 4.2.6.8 and 6.1.1.4'
Rh Rh -1.1178 0.9187 'International Tables Vol C Tables 4.2.6.8 and 6.1.1.4'

loop_
_geom_angle_atom_site_label_1
_geom_angle_atom_site_label_2
_geom_angle_atom_site_label_3
_geom_angle
C31 Rh1 N1 174.9(2)
C31 Rh1 P1 89.8(2)
N1 Rh1 P1 85.33(10)
C31 Rh1 Cl1 93.8(2)
N1 Rh1 Cl1 91.18(10)
P1 Rh1 Cl1 173.76(5)
C3 P1 C21 104.1(2)
C3 P1 C24 108.6(2)
C21 P1 C24 107.7(2)
C3 P1 Rh1 102.30(16)
C21 P1 Rh1 121.63(17)
C24 P1 Rh1 111.57(18)
C2 N1 C28 109.2(4)
C2 N1 C27 109.1(4)
C28 N1 C27 107.9(4)
C2 N1 Rh1 111.8(3)
C28 N1 Rh1 111.9(3)
C27 N1 Rh1 106.9(3)
C7A C1 C2 101.4(4)
C7A C1 H1A 111.5
C2 C1 H1A 111.5
C7A C1 H1B 111.5
C2 C1 H1B 111.5
H1A C1 H1B 109.3
C3 C2 N1 123.3(4)
C3 C2 C1 112.1(4)
N1 C2 C1 124.6(4)
C2 C3 C3A 108.8(4)
C2 C3 P1 117.3(4)
C3A C3 P1 133.9(4)
C4 C3A C7A 119.6(5)
C4 C3A C3 132.7(4)
C7A C3A C3 107.7(4)
C5 C4 C3A 119.6(4)
C5 C4 H4 120.2
C3A C4 H4 120.2
C4 C5 C6 120.7(5)
C4 C5 H5 119.7
C6 C5 H5 119.7
C7 C6 C5 120.4(5)
C7 C6 H6 119.8
C5 C6 H6 119.8
C6 C7 C7A 120.1(5)
C6 C7 H7 120.0
C7A C7 H7 120.0
C7 C7A C3A 119.6(5)
C7 C7A C1 130.4(5)
C3A C7A C1 110.0(4)
C23 C21 C22 110.6(4)
C23 C21 P1 109.1(4)
C22 C21 P1 112.5(4)
C23 C21 H21 108.2
C22 C21 H21 108.2
P1 C21 H21 108.2
C21 C22 H22A 109.5
C21 C22 H22B 109.5
H22A C22 H22B 109.5
C21 C22 H22C 109.5
H22A C22 H22C 109.5
H22B C22 H22C 109.5
C21 C23 H23A 109.5
C21 C23 H23B 109.5
H23A C23 H23B 109.5
C21 C23 H23C 109.5
H23A C23 H23C 109.5
H23B C23 H23C 109.5
C26 C24 C25 111.4(4)
C26 C24 P1 109.5(3)
C25 C24 P1 116.6(4)
C26 C24 H24 106.2
C25 C24 H24 106.2
P1 C24 H24 106.2
C24 C25 H25A 109.5
C24 C25 H25B 109.5
H25A C25 H25B 109.5
C24 C25 H25C 109.5
H25A C25 H25C 109.5
H25B C25 H25C 109.5
C24 C26 H26A 109.5
C24 C26 H26B 109.5
H26A C26 H26B 109.5
C24 C26 H26C 109.5
H26A C26 H26C 109.5
H26B C26 H26C 109.5
N1 C27 H27A 109.5
N1 C27 H27B 109.5
H27A C27 H27B 109.5
N1 C27 H27C 109.5
H27A C27 H27C 109.5
H27B C27 H27C 109.5
N1 C28 H28A 109.5
N1 C28 H28B 109.5
H28A C28 H28B 109.5
N1 C28 H28C 109.5
H28A C28 H28C 109.5
H28B C28 H28C 109.5
O31 C31 Rh1 179.5(6)

loop_
_geom_bond_atom_site_label_1
_geom_bond_atom_site_label_2
_geom_bond_distance
Rh1 C31 1.790(5)
Rh1 N1 2.202(4)
Rh1 P1 2.2185(14)
Rh1 Cl1 2.3969(14)
P1 C3 1.808(4)
P1 C21 1.834(5)
P1 C24 1.841(5)
O31 C31 1.162(5)
N1 C2 1.454(6)
N1 C28 1.500(6)
N1 C27 1.501(6)
C1 C7A 1.505(7)
C1 C2 1.513(6)
C1 H1A 0.9900
C1 H1B 0.9900
C2 C3 1.343(6)
C3 C3A 1.472(7)
C3A C4 1.391(8)
C3A C7A 1.410(6)
C4 C5 1.380(8)
C4 H4 0.9500
C5 C6 1.389(8)
C5 H5 0.9500
C6 C7 1.368(8)
C6 H6 0.9500
C7 C7A 1.393(7)
C7 H7 0.9500
C21 C23 1.530(7)
C21 C22 1.533(6)
C21 H21 1.0000
C22 H22A 0.9800
C22 H22B 0.9800
C22 H22C 0.9800
C23 H23A 0.9800
C23 H23B 0.9800
C23 H23C 0.9800
C24 C26 1.527(7)
C24 C25 1.532(7)
C24 H24 1.0000
C25 H25A 0.9800
C25 H25B 0.9800
C25 H25C 0.9800
C26 H26A 0.9800
C26 H26B 0.9800
C26 H26C 0.9800
C27 H27A 0.9800
C27 H27B 0.9800
C27 H27C 0.9800
C28 H28A 0.9800
C28 H28B 0.9800
C28 H28C 0.9800

loop_
_geom_torsion_atom_site_label_1
_geom_torsion_atom_site_label_2
_geom_torsion_atom_site_label_3
_geom_torsion_atom_site_label_4
_geom_torsion
C31 Rh1 P1 C3 -176.8(2)
N1 Rh1 P1 C3 1.58(18)
C31 Rh1 P1 C21 -61.6(2)
N1 Rh1 P1 C21 116.8(2)
C31 Rh1 P1 C24 67.2(2)
N1 Rh1 P1 C24 -114.40(19)
P1 Rh1 N1 C2 -1.1(3)
Cl1 Rh1 N1 C2 -176.0(3)
P1 Rh1 N1 C28 121.6(4)
Cl1 Rh1 N1 C28 -53.2(4)
P1 Rh1 N1 C27 -120.5(3)
Cl1 Rh1 N1 C27 64.7(3)
C28 N1 C2 C3 -124.3(5)
C27 N1 C2 C3 118.0(5)
Rh1 N1 C2 C3 0.0(6)
C28 N1 C2 C1 55.1(6)
C27 N1 C2 C1 -62.6(6)
Rh1 N1 C2 C1 179.4(4)
C7A C1 C2 C3 -2.5(5)
C7A C1 C2 N1 178.1(4)
N1 C2 C3 C3A -177.6(4)
C1 C2 C3 C3A 3.0(6)
N1 C2 C3 P1 1.6(6)
C1 C2 C3 P1 -177.9(3)
C21 P1 C3 C2 -129.6(4)
C24 P1 C3 C2 115.9(4)
Rh1 P1 C3 C2 -2.2(4)
C21 P1 C3 C3A 49.3(5)
C24 P1 C3 C3A -65.2(5)
Rh1 P1 C3 C3A 176.7(5)
C2 C3 C3A C4 178.4(5)
P1 C3 C3A C4 -0.6(9)
C2 C3 C3A C7A -2.2(6)
P1 C3 C3A C7A 178.9(4)
C7A C3A C4 C5 -1.3(8)
C3 C3A C4 C5 178.0(5)
C3A C4 C5 C6 -0.9(9)
C4 C5 C6 C7 1.3(10)
C5 C6 C7 C7A 0.5(10)
C6 C7 C7A C3A -2.7(9)
C6 C7 C7A C1 -179.0(5)
C4 C3A C7A C7 3.1(8)
C3 C3A C7A C7 -176.4(5)
C4 C3A C7A C1 -179.9(4)
C3 C3A C7A C1 0.6(6)
C2 C1 C7A C7 177.6(6)
C2 C1 C7A C3A 1.0(5)
C3 P1 C21 C23 63.2(4)
C24 P1 C21 C23 178.4(4)
Rh1 P1 C21 C23 -51.2(4)
C3 P1 C21 C22 -173.7(4)
C24 P1 C21 C22 -58.5(4)
Rh1 P1 C21 C22 72.0(4)
C3 P1 C24 C26 -65.0(4)
C21 P1 C24 C26 -177.1(4)
Rh1 P1 C24 C26 47.0(4)
C3 P1 C24 C25 62.6(4)
C21 P1 C24 C25 -49.5(4)
Rh1 P1 C24 C25 174.7(3)
